data_7000318
loop_
_publ_author_name
'Martin, David P.'
'Supkowski, Ronald M.'
'LaDuca, Robert L.'

_publ_section_title
;
 Cadmium dicarboxylate coordination polymers incorporating a
 long-spanning organodiimine: in situ alkene isomerization and an
 unprecedented chiral 658 two-dimensional network
;
_journal_issue 3
_journal_name_full 'Dalton Transactions'
_journal_page_first 514
_journal_page_last 520
_journal_paper_doi 10.1039/b812265b
_journal_year 2009
_chemical_formula_sum 'C20 H30 Cd N4 O8'
_chemical_formula_weight 566.88
_chemical_name_systematic
;
?
;
_space_group_IT_number 14
_symmetry_cell_setting monoclinic
_symmetry_space_group_name_Hall '-P 2ybc'
_symmetry_space_group_name_H-M 'P 1 21/c 1'
_atom_sites_solution_hydrogens geom
_atom_sites_solution_primary direct
_atom_sites_solution_secondary difmap
_audit_creation_method SHELXL-97
_cell_angle_alpha 90.00
_cell_angle_beta 100.97(3)
_cell_angle_gamma 90.00
_cell_formula_units_Z 2
_cell_length_a 9.044(3)
_cell_length_b 13.615(4)
_cell_length_c 10.092(4)
_cell_measurement_reflns_used 13362
_cell_measurement_temperature 173(2)
_cell_measurement_theta_max 28.14
_cell_measurement_theta_min 2.29
_cell_volume 1220.0(7)
_computing_structure_refinement 'SHELXL-97 (Sheldrick, 1997)'
_computing_structure_solution 'SHELXS-97 (Sheldrick, 1990)'
_diffrn_ambient_temperature 173(2)
_diffrn_measured_fraction_theta_full 0.999
_diffrn_measured_fraction_theta_max 0.941
_diffrn_radiation_monochromator graphite
_diffrn_radiation_source 'fine-focus sealed tube'
_diffrn_radiation_type MoK\a
_diffrn_radiation_wavelength 0.71073
_diffrn_reflns_av_R_equivalents 0.0461
_diffrn_reflns_av_sigmaI/netI 0.0395
_diffrn_reflns_limit_h_max 11
_diffrn_reflns_limit_h_min -11
_diffrn_reflns_limit_k_max 17
_diffrn_reflns_limit_k_min -17
_diffrn_reflns_limit_l_max 13
_diffrn_reflns_limit_l_min -13
_diffrn_reflns_number 13362
_diffrn_reflns_theta_full 25.00
_diffrn_reflns_theta_max 28.14
_diffrn_reflns_theta_min 2.29
_exptl_absorpt_coefficient_mu 0.945
_exptl_absorpt_correction_T_max 0.7457
_exptl_absorpt_correction_T_min 0.6787
_exptl_absorpt_correction_type multi-scan
_exptl_absorpt_process_details SADABS
_exptl_crystal_colour colourless
_exptl_crystal_density_diffrn 1.543
_exptl_crystal_density_method 'not measured'
_exptl_crystal_description block
_exptl_crystal_F_000 580
_exptl_crystal_size_max 0.35
_exptl_crystal_size_mid 0.20
_exptl_crystal_size_min 0.15
_refine_diff_density_max 0.402
_refine_diff_density_min -0.367
_refine_diff_density_rms 0.077
_refine_ls_extinction_method none
_refine_ls_goodness_of_fit_ref 1.033
_refine_ls_hydrogen_treatment mixed
_refine_ls_matrix_type full
_refine_ls_number_parameters 163
_refine_ls_number_reflns 2810
_refine_ls_number_restraints 6
_refine_ls_restrained_S_all 1.037
_refine_ls_R_factor_all 0.0463
_refine_ls_R_factor_gt 0.0260
_refine_ls_shift/su_max 0.000
_refine_ls_shift/su_mean 0.000
_refine_ls_structure_factor_coef Fsqd
_refine_ls_weighting_details 'calc w=1/[\s^2^(Fo^2^)+(0.0295P)^2^+0.2406P] where P=(Fo^2^+2Fc^2^)/3'
_refine_ls_weighting_scheme calc
_refine_ls_wR_factor_gt 0.0578
_refine_ls_wR_factor_ref 0.0628
_reflns_number_gt 2089
_reflns_number_total 2810
_reflns_threshold_expression >2sigma(I)
_cod_data_source_file b812265b.txt
_cod_data_source_block mono
_cod_original_sg_symbol_H-M P2(1)/c
_cod_database_code 7000318

loop_
_symmetry_equiv_pos_as_xyz
'x, y, z'
'-x, y+1/2, -z+1/2'
'-x, -y, -z'
'x, -y-1/2, z-1/2'

loop_
_atom_site_label
_atom_site_type_symbol
_atom_site_fract_x
_atom_site_fract_y
_atom_site_fract_z
_atom_site_U_iso_or_equiv
_atom_site_adp_type
_atom_site_occupancy
_atom_site_symmetry_multiplicity
_atom_site_calc_flag
_atom_site_refinement_flags
_atom_site_disorder_assembly
_atom_site_disorder_group
Cd1 Cd 1.0000 0.0000 1.0000 0.01419(8) Uani 1 2 d S . .
O1 O 0.98673(18) 0.04524(13) 1.21426(15) 0.0216(4) Uani 1 1 d . . .
O1W O 0.2885(2) 0.29328(12) 0.06860(19) 0.0280(4) Uani 1 1 d D . .
H1WB H 0.352(3) 0.3299(17) 0.038(3) 0.034 Uiso 1 1 d D . .
H1WA H 0.242(3) 0.3316(17) 0.111(2) 0.034 Uiso 1 1 d D . .
O2 O 0.8634(2) -0.08178(13) 1.28335(16) 0.0267(4) Uani 1 1 d . . .
O3 O 1.19895(19) 0.10747(12) 0.98477(17) 0.0219(4) Uani 1 1 d D . .
H3A H 1.191(3) 0.1092(17) 0.9018(16) 0.026 Uiso 1 1 d D . .
H3B H 1.216(3) 0.1659(13) 1.015(2) 0.026 Uiso 1 1 d D . .
N1 N 0.8174(2) 0.11669(14) 0.91732(19) 0.0189(4) Uani 1 1 d . . .
N2 N 0.4830(2) 0.40751(13) 0.92645(19) 0.0158(4) Uani 1 1 d . . .
C1 C 0.8449(3) 0.19060(17) 0.8382(2) 0.0227(5) Uani 1 1 d . . .
H1 H 0.9366 0.1916 0.8092 0.027 Uiso 1 1 calc R . .
C2 C 0.7435(3) 0.26548(17) 0.7974(2) 0.0222(5) Uani 1 1 d . . .
H2 H 0.7671 0.3152 0.7418 0.027 Uiso 1 1 calc R . .
C3 C 0.6064(3) 0.26633(16) 0.8397(2) 0.0195(5) Uani 1 1 d . . .
C4 C 0.5763(3) 0.18757(17) 0.9189(2) 0.0212(5) Uani 1 1 d . . .
H4 H 0.4844 0.1836 0.9471 0.025 Uiso 1 1 calc R . .
C5 C 0.6834(3) 0.11597(17) 0.9550(2) 0.0222(5) Uani 1 1 d . . .
H5 H 0.6616 0.0643 1.0084 0.027 Uiso 1 1 calc R . .
C6 C 0.4970(3) 0.35053(17) 0.8052(2) 0.0233(5) Uani 1 1 d . . .
H6A H 0.5314 0.3934 0.7405 0.028 Uiso 1 1 calc R . .
H6B H 0.3990 0.3250 0.7637 0.028 Uiso 1 1 calc R . .
C7 C 0.6311(2) 0.44526(16) 0.9954(2) 0.0173(5) Uani 1 1 d . . .
H7A H 0.6753 0.4845 0.9328 0.021 Uiso 1 1 calc R . .
H7B H 0.6981 0.3905 1.0246 0.021 Uiso 1 1 calc R . .
C8 C 0.3850(3) 0.49284(16) 0.8838(2) 0.0191(5) Uani 1 1 d . . .
H8A H 0.2865 0.4703 0.8386 0.023 Uiso 1 1 calc R . .
H8B H 0.4277 0.5322 0.8204 0.023 Uiso 1 1 calc R . .
C9 C 0.9446(2) -0.00643(18) 1.3043(2) 0.0182(5) Uani 1 1 d . . .
C10 C 1.0001(3) 0.02766(17) 1.4465(2) 0.0186(5) Uani 1 1 d . . .
H10 H 1.0367 0.0915 1.4599 0.022 Uiso 1 1 calc R . .

loop_
_atom_site_aniso_label
_atom_site_aniso_U_11
_atom_site_aniso_U_22
_atom_site_aniso_U_33
_atom_site_aniso_U_23
_atom_site_aniso_U_13
_atom_site_aniso_U_12
Cd1 0.01579(12) 0.01593(12) 0.01127(11) 0.00090(11) 0.00363(8) 0.00202(11)
O1 0.0281(9) 0.0247(9) 0.0129(8) 0.0005(7) 0.0065(7) -0.0008(8)
O1W 0.0356(11) 0.0169(9) 0.0356(11) -0.0020(8) 0.0168(9) 0.0000(8)
O2 0.0332(10) 0.0314(10) 0.0164(9) -0.0038(7) 0.0068(7) -0.0121(8)
O3 0.0272(10) 0.0213(9) 0.0168(9) -0.0023(7) 0.0035(7) -0.0060(8)
N1 0.0216(10) 0.0178(10) 0.0178(10) 0.0001(8) 0.0051(8) 0.0028(8)
N2 0.0153(10) 0.0136(9) 0.0176(11) -0.0018(8) 0.0010(8) 0.0034(8)
C1 0.0214(13) 0.0244(13) 0.0244(13) 0.0010(10) 0.0097(10) 0.0037(10)
C2 0.0283(13) 0.0195(12) 0.0196(12) 0.0036(10) 0.0068(10) 0.0027(10)
C3 0.0235(13) 0.0166(11) 0.0165(12) -0.0050(9) -0.0005(10) 0.0028(10)
C4 0.0184(12) 0.0190(12) 0.0278(13) -0.0026(10) 0.0088(10) 0.0009(10)
C5 0.0268(14) 0.0198(12) 0.0219(13) -0.0009(10) 0.0096(11) 0.0001(10)
C6 0.0273(14) 0.0201(12) 0.0200(13) -0.0038(10) -0.0017(10) 0.0077(10)
C7 0.0117(11) 0.0174(12) 0.0222(12) 0.0003(10) 0.0017(9) 0.0030(9)
C8 0.0159(10) 0.0172(11) 0.0223(11) -0.0004(10) -0.0006(8) 0.0029(10)
C9 0.0142(10) 0.0269(12) 0.0140(10) 0.0000(11) 0.0037(8) 0.0071(12)
C10 0.0159(11) 0.0234(13) 0.0174(11) -0.0050(9) 0.0053(9) 0.0013(9)

loop_
_atom_type_symbol
_atom_type_description
_atom_type_scat_dispersion_real
_atom_type_scat_dispersion_imag
_atom_type_scat_source
C C 0.0033 0.0016 'International Tables Vol C Tables 4.2.6.8 and 6.1.1.4'
H H 0.0000 0.0000 'International Tables Vol C Tables 4.2.6.8 and 6.1.1.4'
N N 0.0061 0.0033 'International Tables Vol C Tables 4.2.6.8 and 6.1.1.4'
O O 0.0106 0.0060 'International Tables Vol C Tables 4.2.6.8 and 6.1.1.4'
Cd Cd -0.8075 1.2024 'International Tables Vol C Tables 4.2.6.8 and 6.1.1.4'

loop_
_geom_angle_atom_site_label_1
_geom_angle_atom_site_label_2
_geom_angle_atom_site_label_3
_geom_angle
_geom_angle_site_symmetry_1
_geom_angle_site_symmetry_3
_geom_angle_publ_flag
O1 Cd1 O1 180.00(9) . 3_757 ?
O1 Cd1 N1 89.64(7) . . ?
O1 Cd1 N1 90.36(7) 3_757 . ?
O1 Cd1 N1 90.36(7) . 3_757 ?
O1 Cd1 N1 89.64(7) 3_757 3_757 ?
N1 Cd1 N1 180.0 . 3_757 ?
O1 Cd1 O3 85.80(6) . 3_757 ?
O1 Cd1 O3 94.20(6) 3_757 3_757 ?
N1 Cd1 O3 87.05(7) . 3_757 ?
N1 Cd1 O3 92.95(7) 3_757 3_757 ?
O1 Cd1 O3 94.20(6) . . ?
O1 Cd1 O3 85.80(6) 3_757 . ?
N1 Cd1 O3 92.95(7) . . ?
N1 Cd1 O3 87.05(7) 3_757 . ?
O3 Cd1 O3 180.0 3_757 . ?
C9 O1 Cd1 127.62(15) . . ?
H1WB O1W H1WA 105(2) . . ?
Cd1 O3 H3A 99.4(18) . . ?
Cd1 O3 H3B 130.0(18) . . ?
H3A O3 H3B 108(2) . . ?
C1 N1 C5 117.2(2) . . ?
C1 N1 Cd1 121.85(16) . . ?
C5 N1 Cd1 120.82(16) . . ?
C6 N2 C8 108.31(17) . . ?
C6 N2 C7 111.10(18) . . ?
C8 N2 C7 107.69(17) . . ?
N1 C1 C2 123.0(2) . . ?
N1 C1 H1 118.5 . . ?
C2 C1 H1 118.5 . . ?
C1 C2 C3 119.8(2) . . ?
C1 C2 H2 120.1 . . ?
C3 C2 H2 120.1 . . ?
C2 C3 C4 117.0(2) . . ?
C2 C3 C6 121.3(2) . . ?
C4 C3 C6 121.6(2) . . ?
C5 C4 C3 119.5(2) . . ?
C5 C4 H4 120.2 . . ?
C3 C4 H4 120.2 . . ?
N1 C5 C4 123.4(2) . . ?
N1 C5 H5 118.3 . . ?
C4 C5 H5 118.3 . . ?
N2 C6 C3 111.35(19) . . ?
N2 C6 H6A 109.4 . . ?
C3 C6 H6A 109.4 . . ?
N2 C6 H6B 109.4 . . ?
C3 C6 H6B 109.4 . . ?
H6A C6 H6B 108.0 . . ?
N2 C7 C8 110.84(18) . 3_667 ?
N2 C7 H7A 109.5 . . ?
C8 C7 H7A 109.5 3_667 . ?
N2 C7 H7B 109.5 . . ?
C8 C7 H7B 109.5 3_667 . ?
H7A C7 H7B 108.1 . . ?
N2 C8 C7 110.38(18) . 3_667 ?
N2 C8 H8A 109.6 . . ?
C7 C8 H8A 109.6 3_667 . ?
N2 C8 H8B 109.6 . . ?
C7 C8 H8B 109.6 3_667 . ?
H8A C8 H8B 108.1 . . ?
O2 C9 O1 125.5(2) . . ?
O2 C9 C10 119.4(2) . . ?
O1 C9 C10 115.1(2) . . ?
C10 C10 C9 123.7(3) 3_758 . ?
C10 C10 H10 118.2 3_758 . ?
C9 C10 H10 118.2 . . ?

loop_
_geom_bond_atom_site_label_1
_geom_bond_atom_site_label_2
_geom_bond_distance
_geom_bond_site_symmetry_2
_geom_bond_publ_flag
Cd1 O1 2.2733(18) . ?
Cd1 O1 2.2733(18) 3_757 ?
Cd1 N1 2.3286(19) . ?
Cd1 N1 2.3287(19) 3_757 ?
Cd1 O3 2.3468(17) 3_757 ?
Cd1 O3 2.3468(17) . ?
O1 C9 1.264(3) . ?
O1W H1WB 0.859(16) . ?
O1W H1WA 0.836(16) . ?
O2 C9 1.256(3) . ?
O3 H3A 0.827(16) . ?
O3 H3B 0.856(16) . ?
N1 C1 1.337(3) . ?
N1 C5 1.338(3) . ?
N2 C6 1.474(3) . ?
N2 C8 1.475(3) . ?
N2 C7 1.479(3) . ?
C1 C2 1.381(3) . ?
C1 H1 0.9300 . ?
C2 C3 1.386(3) . ?
C2 H2 0.9300 . ?
C3 C4 1.395(3) . ?
C3 C6 1.511(3) . ?
C4 C5 1.374(3) . ?
C4 H4 0.9300 . ?
C5 H5 0.9300 . ?
C6 H6A 0.9700 . ?
C6 H6B 0.9700 . ?
C7 C8 1.512(3) 3_667 ?
C7 H7A 0.9700 . ?
C7 H7B 0.9700 . ?
C8 C7 1.512(3) 3_667 ?
C8 H8A 0.9700 . ?
C8 H8B 0.9700 . ?
C9 C10 1.502(3) . ?
C10 C10 1.316(5) 3_758 ?
C10 H10 0.9300 . ?

loop_
_geom_hbond_atom_site_label_D
_geom_hbond_atom_site_label_H
_geom_hbond_atom_site_label_A
_geom_hbond_distance_DH
_geom_hbond_distance_HA
_geom_hbond_distance_DA
_geom_hbond_angle_DHA
_geom_hbond_site_symmetry_A
O1W H1WB N2 0.859(16) 2.075(17) 2.921(3) 168(3) 1_554
O1W H1WA O2 0.836(16) 1.957(17) 2.792(2) 177(3) 2_656
O3 H3A O2 0.827(16) 1.877(17) 2.680(3) 163(2) 3_757
O3 H3B O1W 0.856(16) 1.896(17) 2.740(2) 169(3) 1_656
